data_9015483
loop_
_publ_author_name
'Gondrand, M.'
'Bertaut, E.'

_publ_section_title
;
 Une nouvelle classe de composes Li T O2 (T = Sm, Eu, Gd)
 _cod_database_code 1008926
;
_journal_name_full 'Bulletin de la Societe Francaise de Mineralogie et de Cristallographie'
_journal_page_first 301
_journal_page_last 302
_journal_volume 86
_journal_year 1963
_chemical_formula_sum Gd
_space_group_IT_number 62
_symmetry_space_group_name_Hall '-P 2c 2ab'
_symmetry_space_group_name_H-M 'P b n m'
_cell_angle_alpha 90
_cell_angle_beta 90
_cell_angle_gamma 90
_cell_length_a 5.326
_cell_length_b 11.34
_cell_length_c 3.448
_cell_formula_units_Z 4
_cell_volume 208.248
_database_code_amcsd 0016793
_exptl_crystal_density_diffrn 5.016
_cod_duplicate_entry 1008926
_cod_database_code 9015483
_amcsd_formula_title 'Gd Li O2'

loop_
_space_group_symop_operation_xyz
x,y,z
x,y,1/2-z
-x,-y,1/2+z
1/2+x,1/2-y,1/2+z
1/2-x,1/2+y,1/2-z
1/2-x,1/2+y,z
1/2+x,1/2-y,-z
-x,-y,-z

loop_
_atom_site_label
_atom_site_fract_x
_atom_site_fract_y
_atom_site_fract_z
Gd1 0.05000 0.13700 0.25000

loop_
_cod_related_entry_id
_cod_related_entry_database
_cod_related_entry_code
1 AMCSD 0016793
